data_1572884
loop_
_publ_author_name
'Yang, Xi'
'Chen, Jingru'
'Zhang, Yang'
'Di, Yiming'
'Zhang, Guozhen'
'Chen, Songhua'
'Chen, Hongming'
'Lin, Mei-Jin'

_publ_section_title
;
 A hot exciton organic glassy scintillator for high-resolution X-ray
 imaging.
;
_journal_issue 45
_journal_name_full 'Chemical science'
_journal_page_first 18933
_journal_page_last 18942
_journal_paper_doi 10.1039/d4sc05544f
_journal_volume 15
_journal_year 2024
_chemical_formula_moiety 'C H2 Cl2, 2(C21 H16 N)'
_chemical_formula_sum 'C43 H34 Cl2 N2'
_chemical_formula_weight 649.62
_space_group_crystal_system triclinic
_space_group_IT_number 2
_space_group_name_Hall '-P 1'
_space_group_name_H-M_alt 'P -1'
_atom_sites_solution_hydrogens geom
_atom_sites_solution_primary dual
_audit_creation_date 2024-08-03
_audit_creation_method
;
Olex2 1.2
(compiled 2018.05.29 svn.r3508 for OlexSys, GUI svn.r5506)
;
_audit_update_record
;
2024-08-05 deposited with the CCDC.	2024-10-17 downloaded from the CCDC.
;
_cell_angle_alpha 78.16(5)
_cell_angle_beta 85.41(5)
_cell_angle_gamma 86.98(5)
_cell_formula_units_Z 2
_cell_length_a 7.876(8)
_cell_length_b 10.166(5)
_cell_length_c 21.176(13)
_cell_measurement_reflns_used 6229
_cell_measurement_temperature 296.15
_cell_measurement_theta_max 72.727
_cell_measurement_theta_min 4.285
_cell_volume 1653(2)
_computing_cell_refinement 'SAINT V8.38A (?, 2016)'
_computing_data_reduction 'SAINT V8.38A (?, 2016)'
_computing_molecular_graphics 'Olex2 (Dolomanov et al., 2009)'
_computing_publication_material 'Olex2 (Dolomanov et al., 2009)'
_computing_structure_refinement 'ShelXL (Sheldrick, 2015)'
_computing_structure_solution 'ShelXT (Sheldrick, 2015)'
_diffrn_ambient_temperature 296.15
_diffrn_measured_fraction_theta_full 0.960
_diffrn_measured_fraction_theta_max 0.927
_diffrn_measurement_device_type 'Bruker APEX-II CCD'
_diffrn_measurement_method 'phi and omega scans'
_diffrn_radiation_type CuK\a
_diffrn_radiation_wavelength 1.54184
_diffrn_reflns_av_R_equivalents 0.0598
_diffrn_reflns_av_unetI/netI 0.0778
_diffrn_reflns_Laue_measured_fraction_full 0.960
_diffrn_reflns_Laue_measured_fraction_max 0.927
_diffrn_reflns_limit_h_max 9
_diffrn_reflns_limit_h_min -8
_diffrn_reflns_limit_k_max 12
_diffrn_reflns_limit_k_min -12
_diffrn_reflns_limit_l_max 26
_diffrn_reflns_limit_l_min -26
_diffrn_reflns_number 12758
_diffrn_reflns_point_group_measured_fraction_full 0.960
_diffrn_reflns_point_group_measured_fraction_max 0.927
_diffrn_reflns_theta_full 67.684
_diffrn_reflns_theta_max 72.873
_diffrn_reflns_theta_min 4.277
_exptl_absorpt_coefficient_mu 2.022
_exptl_absorpt_correction_T_max 0.7536
_exptl_absorpt_correction_T_min 0.3286
_exptl_absorpt_correction_type multi-scan
_exptl_absorpt_process_details
;
SADABS-2016/2 (Bruker,2016/2) was used for absorption correction.
wR2(int) was 0.1434 before and 0.0779 after correction.
The Ratio of minimum to maximum transmission is 0.4360.
The \l/2 correction factor is Not present.
;
_exptl_crystal_colour 'clear light colourless'
_exptl_crystal_colour_lustre clear
_exptl_crystal_colour_modifier light
_exptl_crystal_colour_primary colourless
_exptl_crystal_density_diffrn 1.305
_exptl_crystal_description plate
_exptl_crystal_F_000 680
_exptl_crystal_size_max 0.2
_exptl_crystal_size_mid 0.2
_exptl_crystal_size_min 0.2
_refine_diff_density_max 0.680
_refine_diff_density_min -0.765
_refine_diff_density_rms 0.088
_refine_ls_extinction_method none
_refine_ls_goodness_of_fit_ref 1.055
_refine_ls_hydrogen_treatment constr
_refine_ls_matrix_type full
_refine_ls_number_parameters 424
_refine_ls_number_reflns 6128
_refine_ls_number_restraints 0
_refine_ls_restrained_S_all 1.055
_refine_ls_R_factor_all 0.1097
_refine_ls_R_factor_gt 0.0844
_refine_ls_shift/su_max 0.001
_refine_ls_shift/su_mean 0.000
_refine_ls_structure_factor_coef Fsqd
_refine_ls_weighting_details 'w=1/[\s^2^(Fo^2^)+(0.1357P)^2^+1.8741P] where P=(Fo^2^+2Fc^2^)/3'
_refine_ls_weighting_scheme calc
_refine_ls_wR_factor_gt 0.2186
_refine_ls_wR_factor_ref 0.2533
_reflns_Friedel_coverage 0.000
_reflns_number_gt 4442
_reflns_number_total 6128
_reflns_threshold_expression 'I > 2\s(I)'
_cod_data_source_file d4sc05544f2.cif
_cod_data_source_block tpa_0m
_cod_depositor_comments 'Adding full bibliography for 1572883--1572884.cif.'
_cod_database_code 1572884
_shelx_shelxl_version_number 2018/3
_shelx_space_group_comment
;
The symmetry employed for this shelxl refinement is uniquely defined
by the following loop, which should always be used as a source of
symmetry information in preference to the above space-group names.
They are only intended as comments.
;
_shelx_estimated_absorpt_t_max 0.688
_shelx_estimated_absorpt_t_min 0.688
_olex2_refinement_description
;
1. Fixed Uiso
 At 1.2 times of:
  All C(H) groups, All C(H,H) groups
2.a Secondary CH2 refined with riding coordinates:
 C01B(H01b,H01c)
2.b Aromatic/amide H refined with riding coordinates:
 C007(H007), C00A(H00A), C00D(H00D), C00E(H00E), C00F(H00F), C00H(H00H),
 C00J(H00J), C00M(H00M), C00N(H00N), C00O(H00O), C00P(H00P), C00Q(H00Q),
 C00R(H00R), C00S(H00S), C00T(H00T), C00U(H00U), C00V(H00V), C00W(H00W),
 C00X(H00X), C00Y(H00Y), C00Z(H00Z), C010(H010), C011(H011), C012(H012),
 C013(H013), C014(H014), C015(H015), C016(H016), C017(H017), C018(H018),
 C019(H019), C01A(H01A)
;
_olex2_submission_special_instructions 'No special instructions were received'

loop_
_space_group_symop_operation_xyz
'x, y, z'
'-x, -y, -z'

loop_
_atom_site_label
_atom_site_type_symbol
_atom_site_fract_x
_atom_site_fract_y
_atom_site_fract_z
_atom_site_U_iso_or_equiv
_atom_site_adp_type
_atom_site_occupancy
_atom_site_site_symmetry_order
_atom_site_calc_flag
_atom_site_refinement_flags_posn
_atom_site_refinement_flags_adp
_atom_site_refinement_flags_occupancy
_atom_site_disorder_assembly
_atom_site_disorder_group
Cl00 Cl 0.53248(15) 1.26569(12) 0.44395(5) 0.0670(4) Uani 1 1 d . . . . .
Cl1 Cl 0.46973(18) 1.11230(15) 0.57462(6) 0.0787(4) Uani 1 1 d . . . . .
N003 N 0.5772(3) 0.1903(3) 0.80191(12) 0.0334(6) Uani 1 1 d . . . . .
N004 N 0.6039(4) 0.6735(3) 0.80116(12) 0.0353(6) Uani 1 1 d . . . . .
C005 C 0.8729(4) 0.8594(3) 0.62739(14) 0.0291(6) Uani 1 1 d . . . . .
C006 C 0.9428(4) 0.9296(3) 0.56314(15) 0.0291(6) Uani 1 1 d . . . . .
C007 C 0.8380(4) 0.7229(3) 0.63977(15) 0.0311(7) Uani 1 1 d . . . . .
H007 H 0.870014 0.672827 0.608340 0.037 Uiso 1 1 calc R . . . .
C008 C 0.6590(4) 0.2537(3) 0.74221(14) 0.0313(7) Uani 1 1 d . . . . .
C009 C 0.4484(4) 0.6189(3) 0.79155(15) 0.0307(7) Uani 1 1 d . . . . .
C00A C 0.8296(4) 0.9297(3) 0.67725(15) 0.0329(7) Uani 1 1 d . . . . .
H00A H 0.855852 1.019719 0.671174 0.039 Uiso 1 1 calc R . . . .
C00B C 0.6587(4) 0.6757(3) 0.86319(15) 0.0314(7) Uani 1 1 d . . . . .
C00C C 0.4219(4) 0.1231(3) 0.80426(15) 0.0317(7) Uani 1 1 d . . . . .
C00D C 0.9170(4) 0.3013(3) 0.67331(15) 0.0310(7) Uani 1 1 d . . . . .
H00D H 1.034978 0.291802 0.667449 0.037 Uiso 1 1 calc R . . . .
C00E C 0.7570(4) 0.6605(3) 0.69776(15) 0.0330(7) Uani 1 1 d . . . . .
H00E H 0.736557 0.569165 0.705060 0.040 Uiso 1 1 calc R . . . .
C00F C 0.7488(4) 0.8676(3) 0.73525(15) 0.0320(7) Uani 1 1 d . . . . .
H00F H 0.722781 0.915725 0.767901 0.038 Uiso 1 1 calc R . . . .
C00G C 0.7062(4) 0.7335(3) 0.74501(14) 0.0309(7) Uani 1 1 d . . . . .
C00H C 0.5664(4) 0.3292(3) 0.69305(15) 0.0346(7) Uani 1 1 d . . . . .
H00H H 0.448783 0.340734 0.699547 0.042 Uiso 1 1 calc R . . . .
C00I C 0.9158(4) 0.4385(3) 0.55968(15) 0.0316(7) Uani 1 1 d . . . . .
C00J C 0.8320(4) 0.6616(3) 0.87250(16) 0.0348(7) Uani 1 1 d . . . . .
H00J H 0.909785 0.652261 0.838140 0.042 Uiso 1 1 calc R . . . .
C00K C 0.6614(4) 0.1821(3) 0.86022(14) 0.0309(7) Uani 1 1 d . . . . .
C00L C 0.8260(4) 0.3747(3) 0.62261(15) 0.0310(7) Uani 1 1 d . . . . .
C00M C 1.0275(4) 1.0500(3) 0.55392(15) 0.0323(7) Uani 1 1 d . . . . .
H00M H 1.047176 1.085043 0.589821 0.039 Uiso 1 1 calc R . . . .
C00N C 0.7351(4) 0.2958(3) 0.87174(15) 0.0338(7) Uani 1 1 d . . . . .
H00N H 0.729745 0.376267 0.841570 0.041 Uiso 1 1 calc R . . . .
C00O C 1.0832(4) 1.1187(3) 0.49312(15) 0.0329(7) Uani 1 1 d . . . . .
H00O H 1.139079 1.198622 0.489204 0.039 Uiso 1 1 calc R . . . .
C00P C 0.8359(4) 0.2425(3) 0.73182(15) 0.0321(7) Uani 1 1 d . . . . .
H00P H 0.900045 0.194984 0.764664 0.039 Uiso 1 1 calc R . . . .
C00Q C 0.6494(4) 0.3872(3) 0.63425(15) 0.0338(7) Uani 1 1 d . . . . .
H00Q H 0.585329 0.435915 0.601667 0.041 Uiso 1 1 calc R . . . .
C00R C 0.3056(4) 0.1137(3) 0.85733(16) 0.0360(7) Uani 1 1 d . . . . .
H00R H 0.326698 0.155169 0.891058 0.043 Uiso 1 1 calc R . . . .
C00S C 0.3845(4) 0.0641(3) 0.75290(16) 0.0348(7) Uani 1 1 d . . . . .
H00S H 0.459899 0.070972 0.716356 0.042 Uiso 1 1 calc R . . . .
C00T C 0.8277(4) 0.4767(3) 0.50354(16) 0.0341(7) Uani 1 1 d . . . . .
H00T H 0.711542 0.462598 0.505418 0.041 Uiso 1 1 calc R . . . .
C00U C 0.8211(4) 0.1703(3) 0.97386(16) 0.0386(8) Uani 1 1 d . . . . .
H00U H 0.873677 0.166006 1.012053 0.046 Uiso 1 1 calc R . . . .
C00V C 0.3746(4) 0.5129(3) 0.83634(16) 0.0352(7) Uani 1 1 d . . . . .
H00V H 0.425917 0.478399 0.874645 0.042 Uiso 1 1 calc R . . . .
C00W C 0.3678(4) 0.6690(3) 0.73509(17) 0.0385(8) Uani 1 1 d . . . . .
H00W H 0.413236 0.741101 0.705269 0.046 Uiso 1 1 calc R . . . .
C00X C 0.5432(4) 0.6923(3) 0.91489(16) 0.0380(7) Uani 1 1 d . . . . .
H00X H 0.427140 0.704003 0.909095 0.046 Uiso 1 1 calc R . . . .
C00Y C 0.6679(4) 0.0625(3) 0.90561(16) 0.0357(7) Uani 1 1 d . . . . .
H00Y H 0.619610 -0.013830 0.897942 0.043 Uiso 1 1 calc R . . . .
C00Z C 0.8169(4) 0.2894(3) 0.92829(16) 0.0374(7) Uani 1 1 d . . . . .
H00Z H 0.868499 0.364790 0.935442 0.045 Uiso 1 1 calc R . . . .
C010 C 0.9112(4) 0.5351(3) 0.44518(16) 0.0350(7) Uani 1 1 d . . . . .
H010 H 0.850240 0.557327 0.408369 0.042 Uiso 1 1 calc R . . . .
C011 C 0.7466(5) 0.0571(3) 0.96246(16) 0.0388(8) Uani 1 1 d . . . . .
H011 H 0.749526 -0.022750 0.993134 0.047 Uiso 1 1 calc R . . . .
C012 C 0.1585(4) 0.0437(4) 0.86090(18) 0.0425(8) Uani 1 1 d . . . . .
H012 H 0.083070 0.036820 0.897428 0.051 Uiso 1 1 calc R . . . .
C013 C 0.8896(5) 0.6615(3) 0.93290(17) 0.0393(8) Uani 1 1 d . . . . .
H013 H 1.005641 0.652074 0.938894 0.047 Uiso 1 1 calc R . . . .
C014 C 0.2358(5) -0.0041(3) 0.75654(19) 0.0420(8) Uani 1 1 d . . . . .
H014 H 0.211547 -0.042300 0.722129 0.050 Uiso 1 1 calc R . . . .
C015 C 0.2259(5) 0.4592(3) 0.82405(18) 0.0406(8) Uani 1 1 d . . . . .
H015 H 0.177798 0.389107 0.854318 0.049 Uiso 1 1 calc R . . . .
C016 C 0.2200(5) 0.6128(4) 0.72268(18) 0.0426(8) Uani 1 1 d . . . . .
H016 H 0.169544 0.645632 0.684055 0.051 Uiso 1 1 calc R . . . .
C017 C 0.1220(5) -0.0164(3) 0.81084(19) 0.0444(9) Uani 1 1 d . . . . .
H017 H 0.023192 -0.064016 0.813472 0.053 Uiso 1 1 calc R . . . .
C018 C 0.1477(4) 0.5087(4) 0.76710(19) 0.0429(8) Uani 1 1 d . . . . .
H018 H 0.047860 0.472107 0.759013 0.052 Uiso 1 1 calc R . . . .
C019 C 0.6031(5) 0.6910(4) 0.97518(17) 0.0458(9) Uani 1 1 d . . . . .
H019 H 0.526332 0.700965 1.009739 0.055 Uiso 1 1 calc R . . . .
C01A C 0.7739(5) 0.6754(4) 0.98410(17) 0.0442(9) Uani 1 1 d . . . . .
H01A H 0.812253 0.674071 1.024641 0.053 Uiso 1 1 calc R . . . .
C01B C 0.6221(5) 1.1617(4) 0.5109(2) 0.0534(10) Uani 1 1 d . . . . .
H01B H 0.675576 1.082412 0.497840 0.064 Uiso 1 1 calc R . . . .
H01C H 0.709763 1.209589 0.525523 0.064 Uiso 1 1 calc R . . . .

loop_
_atom_site_aniso_label
_atom_site_aniso_U_11
_atom_site_aniso_U_22
_atom_site_aniso_U_33
_atom_site_aniso_U_23
_atom_site_aniso_U_13
_atom_site_aniso_U_12
Cl00 0.0664(8) 0.0707(7) 0.0609(7) 0.0010(5) -0.0231(5) -0.0034(5)
Cl1 0.0798(9) 0.1082(10) 0.0501(7) -0.0110(6) -0.0140(6) -0.0280(7)
N003 0.0323(15) 0.0395(14) 0.0274(13) -0.0023(11) -0.0036(11) -0.0098(11)
N004 0.0326(15) 0.0454(15) 0.0279(14) -0.0047(11) -0.0026(11) -0.0121(12)
C005 0.0272(15) 0.0321(15) 0.0282(15) -0.0062(12) -0.0036(12) 0.0000(12)
C006 0.0280(15) 0.0284(14) 0.0307(16) -0.0057(12) -0.0031(12) 0.0011(11)
C007 0.0319(17) 0.0336(15) 0.0285(15) -0.0083(12) -0.0037(12) 0.0034(12)
C008 0.0379(18) 0.0310(15) 0.0250(15) -0.0051(12) -0.0007(12) -0.0064(12)
C009 0.0263(16) 0.0313(15) 0.0349(16) -0.0071(12) -0.0013(12) -0.0044(12)
C00A 0.0363(18) 0.0305(15) 0.0320(16) -0.0056(12) -0.0029(13) -0.0040(12)
C00B 0.0354(17) 0.0283(14) 0.0300(16) -0.0029(12) -0.0036(12) -0.0056(12)
C00C 0.0324(17) 0.0289(15) 0.0321(16) -0.0015(12) -0.0041(12) -0.0025(12)
C00D 0.0302(16) 0.0312(15) 0.0320(16) -0.0077(12) 0.0003(12) -0.0031(12)
C00E 0.0346(17) 0.0312(15) 0.0336(16) -0.0053(13) -0.0055(13) -0.0043(12)
C00F 0.0314(17) 0.0354(16) 0.0305(16) -0.0098(13) -0.0026(12) 0.0002(12)
C00G 0.0267(16) 0.0386(16) 0.0265(15) -0.0031(12) -0.0033(12) -0.0038(12)
C00H 0.0311(17) 0.0390(17) 0.0332(17) -0.0063(13) 0.0006(13) -0.0046(13)
C00I 0.0382(18) 0.0298(15) 0.0273(15) -0.0071(12) -0.0015(12) -0.0015(12)
C00J 0.0327(17) 0.0370(16) 0.0351(17) -0.0074(13) -0.0026(13) -0.0052(13)
C00K 0.0301(16) 0.0350(16) 0.0262(15) -0.0026(12) -0.0018(12) -0.0035(12)
C00L 0.0398(18) 0.0256(14) 0.0283(16) -0.0068(12) -0.0010(13) -0.0041(12)
C00M 0.0332(17) 0.0388(16) 0.0270(15) -0.0109(13) -0.0034(12) -0.0020(13)
C00N 0.0364(17) 0.0330(16) 0.0305(16) -0.0025(12) -0.0019(13) -0.0025(13)
C00O 0.0316(17) 0.0341(15) 0.0340(16) -0.0076(13) -0.0048(13) -0.0044(12)
C00P 0.0350(17) 0.0304(15) 0.0304(16) -0.0032(12) -0.0065(13) -0.0024(12)
C00Q 0.0389(18) 0.0328(15) 0.0292(16) -0.0045(13) -0.0054(13) 0.0012(13)
C00R 0.0373(18) 0.0375(17) 0.0321(17) -0.0043(13) -0.0013(13) -0.0027(13)
C00S 0.0335(17) 0.0329(16) 0.0376(17) -0.0055(13) -0.0040(13) -0.0005(12)
C00T 0.0332(17) 0.0348(16) 0.0341(17) -0.0063(13) 0.0001(13) -0.0052(13)
C00U 0.0389(19) 0.0463(19) 0.0314(17) -0.0084(14) -0.0065(14) 0.0005(14)
C00V 0.0324(17) 0.0347(16) 0.0378(18) -0.0048(13) -0.0036(13) -0.0024(13)
C00W 0.0346(18) 0.0409(18) 0.0383(18) -0.0039(14) -0.0044(14) -0.0004(14)
C00X 0.0332(18) 0.0448(18) 0.0351(17) -0.0065(14) 0.0009(13) -0.0051(14)
C00Y 0.0398(18) 0.0328(16) 0.0332(17) -0.0026(13) -0.0019(13) -0.0055(13)
C00Z 0.0369(18) 0.0390(17) 0.0382(18) -0.0111(14) -0.0049(14) -0.0040(13)
C010 0.0391(18) 0.0354(16) 0.0303(16) -0.0053(13) -0.0024(13) -0.0047(13)
C011 0.043(2) 0.0374(17) 0.0328(17) 0.0008(13) -0.0048(14) -0.0025(14)
C012 0.0313(18) 0.0457(19) 0.0438(19) 0.0047(15) 0.0012(14) -0.0005(14)
C013 0.0383(19) 0.0414(18) 0.0389(18) -0.0064(14) -0.0103(14) -0.0037(14)
C014 0.040(2) 0.0357(17) 0.052(2) -0.0081(15) -0.0140(16) -0.0025(14)
C015 0.0360(19) 0.0357(17) 0.050(2) -0.0077(15) 0.0012(15) -0.0080(14)
C016 0.0354(19) 0.053(2) 0.0427(19) -0.0161(16) -0.0111(15) 0.0024(15)
C017 0.0320(18) 0.0384(18) 0.058(2) 0.0055(16) -0.0111(16) -0.0097(14)
C018 0.0277(18) 0.052(2) 0.053(2) -0.0200(17) -0.0015(15) -0.0067(14)
C019 0.048(2) 0.057(2) 0.0320(18) -0.0101(16) 0.0052(15) -0.0079(17)
C01A 0.051(2) 0.054(2) 0.0285(17) -0.0083(15) -0.0053(15) -0.0070(17)
C01B 0.051(2) 0.049(2) 0.063(3) -0.0144(19) -0.0203(19) 0.0093(17)

loop_
_atom_type_symbol
_atom_type_description
_atom_type_scat_dispersion_real
_atom_type_scat_dispersion_imag
_atom_type_scat_source
C C 0.0181 0.0091 'International Tables Vol C Tables 4.2.6.8 and 6.1.1.4'
H H 0.0000 0.0000 'International Tables Vol C Tables 4.2.6.8 and 6.1.1.4'
Cl Cl 0.3639 0.7018 'International Tables Vol C Tables 4.2.6.8 and 6.1.1.4'
N N 0.0311 0.0180 'International Tables Vol C Tables 4.2.6.8 and 6.1.1.4'

loop_
_geom_angle_atom_site_label_1
_geom_angle_atom_site_label_2
_geom_angle_atom_site_label_3
_geom_angle
_geom_angle_site_symmetry_1
_geom_angle_site_symmetry_3
_geom_angle_publ_flag
C008 N003 C00C 121.2(3) . . ?
C008 N003 C00K 119.1(3) . . ?
C00C N003 C00K 119.4(3) . . ?
C009 N004 C00B 123.4(3) . . ?
C009 N004 C00G 117.5(2) . . ?
C00B N004 C00G 119.0(3) . . ?
C007 C005 C006 121.6(3) . . ?
C007 C005 C00A 117.3(3) . . ?
C00A C005 C006 121.0(3) . . ?
C00M C006 C005 122.7(3) . . ?
C00M C006 C00O 116.4(3) . 2_776 ?
C00O C006 C005 120.8(3) 2_776 . ?
C00E C007 C005 121.5(3) . . ?
C00H C008 N003 121.3(3) . . ?
C00H C008 C00P 118.5(3) . . ?
C00P C008 N003 120.2(3) . . ?
C00V C009 N004 122.2(3) . . ?
C00W C009 N004 119.4(3) . . ?
C00W C009 C00V 118.4(3) . . ?
C00F C00A C005 121.3(3) . . ?
C00J C00B N004 118.9(3) . . ?
C00J C00B C00X 119.3(3) . . ?
C00X C00B N004 121.8(3) . . ?
C00R C00C N003 120.8(3) . . ?
C00R C00C C00S 118.6(3) . . ?
C00S C00C N003 120.6(3) . . ?
C00P C00D C00L 121.7(3) . . ?
C007 C00E C00G 120.3(3) . . ?
C00A C00F C00G 120.3(3) . . ?
C00E C00G N004 120.2(3) . . ?
C00E C00G C00F 119.1(3) . . ?
C00F C00G N004 120.7(3) . . ?
C00Q C00H C008 120.1(3) . . ?
C00T C00I C00L 121.0(3) . . ?
C010 C00I C00L 121.6(3) 2_766 . ?
C010 C00I C00T 117.4(3) 2_766 . ?
C00B C00J C013 120.4(3) . . ?
C00N C00K N003 119.6(3) . . ?
C00Y C00K N003 120.6(3) . . ?
C00Y C00K C00N 119.8(3) . . ?
C00D C00L C00I 121.0(3) . . ?
C00Q C00L C00D 116.8(3) . . ?
C00Q C00L C00I 122.1(3) . . ?
C00O C00M C006 122.1(3) . . ?
C00Z C00N C00K 120.2(3) . . ?
C00M C00O C006 121.5(3) . 2_776 ?
C00D C00P C008 120.8(3) . . ?
C00H C00Q C00L 122.1(3) . . ?
C012 C00R C00C 120.9(3) . . ?
C014 C00S C00C 120.1(3) . . ?
C010 C00T C00I 121.0(3) . . ?
C00Z C00U C011 120.0(3) . . ?
C015 C00V C009 120.4(3) . . ?
C009 C00W C016 120.7(3) . . ?
C019 C00X C00B 119.5(3) . . ?
C011 C00Y C00K 119.8(3) . . ?
C00U C00Z C00N 119.7(3) . . ?
C00T C010 C00I 121.6(3) . 2_766 ?
C00Y C011 C00U 120.4(3) . . ?
C00R C012 C017 120.8(3) . . ?
C01A C013 C00J 119.9(3) . . ?
C00S C014 C017 121.0(3) . . ?
C00V C015 C018 120.8(3) . . ?
C018 C016 C00W 120.6(3) . . ?
C012 C017 C014 118.7(3) . . ?
C016 C018 C015 119.1(3) . . ?
C01A C019 C00X 120.7(3) . . ?
C019 C01A C013 120.2(3) . . ?
Cl1 C01B Cl00 112.0(2) . . ?

loop_
_geom_bond_atom_site_label_1
_geom_bond_atom_site_label_2
_geom_bond_distance
_geom_bond_site_symmetry_2
_geom_bond_publ_flag
Cl00 C01B 1.758(4) . ?
Cl1 C01B 1.743(5) . ?
N003 C008 1.417(4) . ?
N003 C00C 1.424(4) . ?
N003 C00K 1.433(4) . ?
N004 C009 1.417(4) . ?
N004 C00B 1.420(4) . ?
N004 C00G 1.427(4) . ?
C005 C006 1.479(4) . ?
C005 C007 1.396(4) . ?
C005 C00A 1.402(5) . ?
C006 C00M 1.396(4) . ?
C006 C00O 1.411(4) 2_776 ?
C007 C00E 1.384(5) . ?
C008 C00H 1.393(5) . ?
C008 C00P 1.395(5) . ?
C009 C00V 1.398(5) . ?
C009 C00W 1.389(5) . ?
C00A C00F 1.383(5) . ?
C00B C00J 1.390(5) . ?
C00B C00X 1.398(5) . ?
C00C C00R 1.383(5) . ?
C00C C00S 1.402(5) . ?
C00D C00L 1.400(4) . ?
C00D C00P 1.382(5) . ?
C00E C00G 1.386(5) . ?
C00F C00G 1.391(5) . ?
C00H C00Q 1.391(5) . ?
C00I C00L 1.497(4) . ?
C00I C00T 1.400(5) . ?
C00I C010 1.394(5) 2_766 ?
C00J C013 1.391(5) . ?
C00K C00N 1.394(5) . ?
C00K C00Y 1.388(4) . ?
C00L C00Q 1.397(5) . ?
C00M C00O 1.382(5) . ?
C00N C00Z 1.393(5) . ?
C00R C012 1.380(5) . ?
C00S C014 1.381(5) . ?
C00T C010 1.387(5) . ?
C00U C00Z 1.386(5) . ?
C00U C011 1.391(5) . ?
C00V C015 1.383(5) . ?
C00W C016 1.390(5) . ?
C00X C019 1.394(5) . ?
C00Y C011 1.387(5) . ?
C012 C017 1.383(6) . ?
C013 C01A 1.384(5) . ?
C014 C017 1.389(6) . ?
C015 C018 1.387(5) . ?
C016 C018 1.377(5) . ?
C019 C01A 1.369(6) . ?
